data_4324021
loop_
_publ_author_name
'Donald J. Darensbourg'
'Tara J. Decuir'
'Nicole White Stafford'
'Jeffrey B. Robertson'
'Jennifer D. Draper'
'Joseph H. Reibenspies'
'Agnes Kath\'o'
'Ferenc Jo\'o'

_publ_section_title
;
 Water-Soluble Organometallic Compounds. 6.1Synthesis, Spectral
 Properties, and Crystal Structures of Complexes of
 1,3,5-Triaza-7-phosphaadamantane with Group 10 Metals
;
_journal_name_full 'Inorganic Chemistry'
_journal_page_first 4218
_journal_page_last 4226
_journal_paper_doi 10.1021/ic970238x
_journal_volume 36
_journal_year 1997
_chemical_formula_sum 'C42 H60 B N10 Ni O4 P3'
_chemical_formula_weight 931.43
_chemical_name_systematic
; 
 ? 
;
_space_group_IT_number 2
_symmetry_cell_setting triclinic
_symmetry_space_group_name_Hall '-P 1'
_symmetry_space_group_name_H-M 'P -1'
_atom_sites_solution_hydrogens geom
_atom_sites_solution_primary direct
_atom_sites_solution_secondary difmap
_audit_creation_method SHELXL
_cell_angle_alpha 73.45(3)
_cell_angle_beta 81.37(3)
_cell_angle_gamma 81.27(3)
_cell_formula_units_Z 2
_cell_length_a 10.760(2)
_cell_length_b 12.589(3)
_cell_length_c 17.855(4)
_cell_measurement_temperature 293(2)
_cell_volume 2276.9(9)
_computing_structure_refinement 'SHELXL-93 (Sheldrick, 1993)'
_computing_structure_solution 'SHELXS-86 (Sheldrick, 1990)'
_diffrn_ambient_temperature 293(2)
_diffrn_radiation_monochromator graphite
_diffrn_radiation_source 'fine-focus sealed tube'
_diffrn_radiation_type CuKa
_diffrn_radiation_wavelength 1.54178
_diffrn_reflns_av_R_equivalents 0.0210
_diffrn_reflns_av_sigmaI/netI 0.0426
_diffrn_reflns_limit_h_max 11
_diffrn_reflns_limit_h_min -12
_diffrn_reflns_limit_k_max 0
_diffrn_reflns_limit_k_min -14
_diffrn_reflns_limit_l_max 19
_diffrn_reflns_limit_l_min -20
_diffrn_reflns_number 7146
_diffrn_reflns_theta_max 60.26
_diffrn_reflns_theta_min 2.60
_exptl_absorpt_coefficient_mu 2.038
_exptl_crystal_density_diffrn 1.359
_exptl_crystal_F_000 984
_refine_diff_density_max 1.396
_refine_diff_density_min -0.577
_refine_diff_density_rms 0.092
_refine_ls_extinction_coef 0.0005(2)
_refine_ls_extinction_expression Fc^*^=kFc[1+0.001xFc^2^l^3^/sin(2q)]^-1/4^
_refine_ls_extinction_method SHELXL
_refine_ls_goodness_of_fit_all 1.002
_refine_ls_goodness_of_fit_obs 0.991
_refine_ls_matrix_type full
_refine_ls_number_parameters 554
_refine_ls_number_reflns 6768
_refine_ls_number_restraints 0
_refine_ls_restrained_S_all 1.097
_refine_ls_restrained_S_obs 0.991
_refine_ls_R_factor_all 0.0786
_refine_ls_R_factor_obs 0.0612
_refine_ls_shift/esd_max 0.007
_refine_ls_shift/esd_mean 0.001
_refine_ls_structure_factor_coef Fsqd
_refine_ls_weighting_details 'w=1/[s^2^(Fo^2^)+( 0.0837P)^2^+8.3682P] where P=(Fo^2^+2Fc^2^)/3'
_refine_ls_weighting_scheme calc
_refine_ls_wR_factor_all 0.1980
_refine_ls_wR_factor_obs 0.1625
_reflns_number_observed 5665
_reflns_number_total 6789
_reflns_observed_criterion >2sigma(I)
_cod_data_source_file ic970238x_1.cif
_cod_data_source_block complex1a
_cod_depositor_comments
;
The following automatic conversions were performed:

'_refine_ls_weighting_scheme' value 'calc w=1/[s^2^(Fo^2^)+(
0.0837P)^2^+8.3682P] where P=(Fo^2^+2Fc^2^)/3' was changed to 'calc'.
New tag '_refine_ls_weighting_details' was created. The value of the
new tag was set to 'w=1/[s^2^(Fo^2^)+( 0.0837P)^2^+8.3682P] where
P=(Fo^2^+2Fc^2^)/3'.

Automatic conversion script
Id: cif_fix_values 3143 2015-03-26 13:38:13Z robertas 
;
_cod_database_code 4324021

loop_
_symmetry_equiv_pos_as_xyz
'x, y, z'
'-x, -y, -z'

loop_
_atom_site_aniso_label
_atom_site_aniso_U_11
_atom_site_aniso_U_22
_atom_site_aniso_U_33
_atom_site_aniso_U_23
_atom_site_aniso_U_13
_atom_site_aniso_U_12
Ni1 0.0258(4) 0.0375(5) 0.0257(4) -0.0122(3) -0.0056(3) -0.0044(3)
P1 0.0327(7) 0.0396(7) 0.0267(6) -0.0118(5) -0.0097(5) -0.0060(5)
P2 0.0263(6) 0.0374(7) 0.0289(6) -0.0130(5) -0.0056(5) -0.0053(5)
P3 0.0271(6) 0.0365(6) 0.0257(6) -0.0121(5) -0.0075(5) -0.0046(5)
O1 0.047(2) 0.058(3) 0.077(3) -0.017(2) 0.023(2) -0.011(2)
O2 0.062(3) 0.068(3) 0.069(3) 0.007(2) -0.015(2) -0.013(2)
O6 0.115(5) 0.122(6) 0.141(6) 0.013(5) 0.033(5) 0.037(4)
N1 0.052(3) 0.049(3) 0.034(2) -0.017(2) -0.016(2) -0.011(2)
N2 0.044(3) 0.047(3) 0.037(2) -0.012(2) -0.017(2) 0.001(2)
N3 0.048(3) 0.051(3) 0.028(2) -0.009(2) -0.009(2) -0.014(2)
N4 0.039(2) 0.037(2) 0.039(2) -0.012(2) -0.010(2) -0.008(2)
N5 0.037(2) 0.040(2) 0.039(2) -0.014(2) -0.016(2) -0.002(2)
N6 0.036(2) 0.045(2) 0.039(2) -0.017(2) -0.005(2) -0.001(2)
N7 0.031(2) 0.048(2) 0.033(2) -0.013(2) -0.006(2) -0.012(2)
N8 0.039(2) 0.043(2) 0.033(2) -0.017(2) -0.010(2) -0.009(2)
N9 0.048(3) 0.035(2) 0.044(2) -0.008(2) -0.016(2) -0.009(2)
N10 0.037(2) 0.035(2) 0.036(2) -0.013(2) -0.001(2) -0.005(2)
C1 0.038(3) 0.052(3) 0.034(3) -0.012(2) -0.007(2) -0.016(2)
C2 0.041(3) 0.047(3) 0.039(3) -0.016(2) -0.012(2) 0.001(2)
C3 0.046(3) 0.041(3) 0.032(3) -0.012(2) -0.014(2) -0.006(2)
C4 0.063(4) 0.043(3) 0.040(3) -0.009(2) -0.025(3) -0.004(3)
C5 0.042(3) 0.056(3) 0.039(3) -0.012(2) -0.020(2) -0.009(3)
C6 0.054(3) 0.059(3) 0.031(3) -0.019(2) -0.011(2) -0.005(3)
C7 0.034(3) 0.047(3) 0.033(3) -0.018(2) -0.011(2) -0.010(2)
C8 0.035(3) 0.044(3) 0.031(3) -0.008(2) -0.002(2) -0.008(2)
C9 0.031(3) 0.046(3) 0.036(3) -0.013(2) -0.006(2) -0.010(2)
C10 0.034(3) 0.044(3) 0.050(3) -0.014(2) -0.013(2) 0.001(2)
C11 0.049(3) 0.035(3) 0.038(3) -0.004(2) -0.015(2) -0.007(2)
C12 0.052(3) 0.037(3) 0.045(3) -0.019(2) -0.015(2) -0.003(2)
C13 0.037(3) 0.049(3) 0.040(3) -0.017(2) -0.013(2) -0.002(2)
C14 0.033(3) 0.035(3) 0.027(2) -0.009(2) -0.004(2) -0.005(2)
C15 0.037(3) 0.047(3) 0.026(2) -0.016(2) -0.008(2) -0.007(2)
C16 0.032(3) 0.048(3) 0.039(3) -0.016(2) -0.015(2) -0.006(2)
C17 0.049(3) 0.042(3) 0.046(3) -0.021(2) -0.014(2) -0.010(2)
C18 0.050(3) 0.041(3) 0.036(3) -0.002(2) -0.008(2) -0.019(2)
C19 0.020(2) 0.037(3) 0.034(3) -0.011(2) -0.004(2) -0.009(2)
C20 0.025(2) 0.050(3) 0.044(3) -0.023(2) -0.007(2) -0.003(2)
C21 0.035(3) 0.061(4) 0.061(4) -0.038(3) -0.004(3) -0.007(3)
C22 0.027(3) 0.050(3) 0.089(5) -0.041(3) 0.001(3) -0.007(2)
C23 0.030(3) 0.042(3) 0.068(4) -0.014(3) -0.007(3) -0.002(2)
C24 0.029(3) 0.041(3) 0.044(3) -0.015(2) -0.005(2) -0.004(2)
C25 0.024(2) 0.040(3) 0.022(2) -0.010(2) -0.008(2) -0.007(2)
C26 0.028(2) 0.034(2) 0.033(3) -0.005(2) -0.007(2) -0.004(2)
C27 0.027(2) 0.047(3) 0.035(3) -0.010(2) -0.009(2) 0.005(2)
C28 0.022(2) 0.062(3) 0.027(2) -0.012(2) -0.004(2) -0.011(2)
C29 0.037(3) 0.050(3) 0.032(3) -0.014(2) -0.003(2) -0.016(2)
C30 0.029(2) 0.046(3) 0.031(2) -0.017(2) 0.000(2) -0.010(2)
C31 0.024(2) 0.036(3) 0.029(2) -0.012(2) 0.000(2) -0.003(2)
C32 0.031(3) 0.040(3) 0.038(3) -0.014(2) 0.001(2) -0.005(2)
C33 0.042(3) 0.038(3) 0.053(3) -0.004(3) 0.011(3) -0.008(2)
C34 0.051(3) 0.046(3) 0.037(3) 0.006(2) 0.006(3) 0.009(3)
C35 0.041(3) 0.061(4) 0.028(3) -0.005(2) -0.008(2) 0.010(3)
C36 0.027(2) 0.050(3) 0.033(3) -0.016(2) -0.006(2) 0.002(2)
C37 0.025(2) 0.031(2) 0.028(2) -0.006(2) -0.008(2) -0.005(2)
C38 0.031(3) 0.045(3) 0.033(3) -0.014(2) -0.007(2) -0.006(2)
C39 0.024(2) 0.049(3) 0.049(3) -0.014(2) -0.009(2) -0.009(2)
C40 0.039(3) 0.058(3) 0.050(3) -0.024(3) -0.021(2) -0.009(3)
C41 0.044(3) 0.064(4) 0.045(3) -0.031(3) -0.014(2) -0.003(3)
C42 0.027(2) 0.048(3) 0.037(3) -0.020(2) -0.006(2) -0.006(2)
B1 0.021(3) 0.037(3) 0.031(3) -0.016(2) -0.002(2) -0.007(2)

loop_
_atom_site_label
_atom_site_type_symbol
_atom_site_fract_x
_atom_site_fract_y
_atom_site_fract_z
_atom_site_U_iso_or_equiv
_atom_site_thermal_displace_type
_atom_site_occupancy
_atom_site_calc_flag
_atom_site_refinement_flags
_atom_site_disorder_group
Ni1 Ni 0.33875(7) 0.00314(6) 0.16648(4) 0.0285(2) Uani 1 d . .
P1 P 0.38274(11) -0.06091(10) 0.28935(7) 0.0315(3) Uani 1 d . .
P2 P 0.22800(11) 0.17291(10) 0.15344(7) 0.0295(3) Uani 1 d . .
P3 P 0.18873(11) -0.09733(10) 0.16095(7) 0.0284(3) Uani 1 d . .
O1 O 0.5742(4) 0.0092(3) 0.0744(3) 0.0635(12) Uani 1 d . .
O2 O -0.1051(4) 0.2447(4) 0.4592(3) 0.0702(13) Uani 1 d . .
H2O2 H -0.1172(4) 0.3105(4) 0.4294(3) 0.084 Uiso 1 d R .
H1O2 H -0.0646(4) 0.2149(4) 0.4243(3) 0.084 Uiso 1 d R .
O3 O -0.1247(7) -0.1902(6) 0.4072(5) 0.052(2) Uiso 0.50 d P .
O4 O -0.0010(8) -0.2383(7) 0.4016(5) 0.004(2) Uiso 0.25 d P .
O5 O -0.0806(21) -0.1276(19) 0.4401(13) 0.088(6) Uiso 0.25 d P .
O6 O 0.0287(7) 0.0580(6) 0.4148(5) 0.147(3) Uani 1 d . .
N1 N 0.4451(4) -0.0081(4) 0.4173(2) 0.0418(10) Uani 1 d . .
N2 N 0.5452(4) -0.1863(4) 0.3943(2) 0.0419(10) Uani 1 d . .
N3 N 0.3204(4) -0.1674(4) 0.4457(2) 0.0411(10) Uani 1 d . .
N4 N 0.2455(4) 0.3989(3) 0.1175(2) 0.0370(9) Uani 1 d . .
N5 N 0.0805(4) 0.3425(3) 0.0593(2) 0.0369(9) Uani 1 d . .
N6 N 0.0541(4) 0.3317(4) 0.2003(2) 0.0392(10) Uani 1 d . .
N7 N -0.0622(4) -0.1352(4) 0.1932(2) 0.0359(9) Uani 1 d . .
N8 N 0.0421(4) -0.1401(3) 0.0609(2) 0.0356(9) Uani 1 d . .
N9 N 0.0925(4) -0.2948(3) 0.1770(3) 0.0414(10) Uani 1 d . .
N10 N 0.4732(4) 0.0053(3) 0.1080(2) 0.0353(9) Uani 1 d . .
C1 C 0.2715(5) -0.1359(5) 0.3684(3) 0.0393(12) Uani 1 d . .
H1A H 0.1916(5) -0.0890(5) 0.3710(3) 0.047 Uiso 1 calc R .
H1B H 0.2560(5) -0.2027(5) 0.3561(3) 0.047 Uiso 1 calc R .
C2 C 0.5268(5) -0.1600(4) 0.3109(3) 0.0413(12) Uani 1 d . .
H2A H 0.5194(5) -0.2281(4) 0.2976(3) 0.050 Uiso 1 calc R .
H2B H 0.5999(5) -0.1277(4) 0.2789(3) 0.050 Uiso 1 calc R .
C3 C 0.4132(5) 0.0426(4) 0.3371(3) 0.0383(12) Uani 1 d . .
H3A H 0.4823(5) 0.0824(4) 0.3062(3) 0.046 Uiso 1 calc R .
H3B H 0.3386(5) 0.0964(4) 0.3383(3) 0.046 Uiso 1 calc R .
C4 C 0.4406(6) -0.2406(5) 0.4444(3) 0.0473(14) Uani 1 d . .
H4A H 0.4633(6) -0.2693(5) 0.4976(3) 0.057 Uiso 1 calc R .
H4B H 0.4282(6) -0.3037(5) 0.4265(3) 0.057 Uiso 1 calc R .
C5 C 0.5592(5) -0.0876(5) 0.4174(3) 0.0440(13) Uani 1 d . .
H5A H 0.6262(5) -0.0498(5) 0.3820(3) 0.053 Uiso 1 calc R .
H5B H 0.5856(5) -0.1109(5) 0.4698(3) 0.053 Uiso 1 calc R .
C6 C 0.3429(5) -0.0672(5) 0.4666(3) 0.0460(13) Uani 1 d . .
H6A H 0.2655(5) -0.0162(5) 0.4637(3) 0.055 Uiso 1 calc R .
H6B H 0.3617(5) -0.0891(5) 0.5208(3) 0.055 Uiso 1 calc R .
C7 C 0.1370(5) 0.2279(4) 0.0674(3) 0.0351(11) Uani 1 d . .
H7A H 0.1928(5) 0.2239(4) 0.0201(3) 0.042 Uiso 1 calc R .
H7B H 0.0706(5) 0.1811(4) 0.0727(3) 0.042 Uiso 1 calc R .
C8 C 0.1059(5) 0.2151(4) 0.2276(3) 0.0370(11) Uani 1 d . .
H8A H 0.0381(5) 0.1682(4) 0.2388(3) 0.044 Uiso 1 calc R .
H8B H 0.1428(5) 0.2039(4) 0.2760(3) 0.044 Uiso 1 calc R .
C9 C 0.3227(4) 0.2905(4) 0.1339(3) 0.0359(11) Uani 1 d . .
H9A H 0.3668(4) 0.2820(4) 0.1792(3) 0.043 Uiso 1 calc R .
H9B H 0.3858(4) 0.2882(4) 0.0893(3) 0.043 Uiso 1 calc R .
C10 C -0.0066(5) 0.3528(4) 0.1286(3) 0.0421(12) Uani 1 d . .
H10A H -0.0514(5) 0.4275(4) 0.1178(3) 0.051 Uiso 1 calc R .
H10B H -0.0687(5) 0.3008(4) 0.1378(3) 0.051 Uiso 1 calc R .
C11 C 0.1784(5) 0.4178(4) 0.0481(3) 0.0409(12) Uani 1 d . .
H11A H 0.2396(5) 0.4081(4) 0.0041(3) 0.049 Uiso 1 calc R .
H11B H 0.1390(5) 0.4944(4) 0.0347(3) 0.049 Uiso 1 calc R .
C12 C 0.1518(5) 0.4066(4) 0.1853(3) 0.0420(12) Uani 1 d . .
H12A H 0.1955(5) 0.3898(4) 0.2317(3) 0.050 Uiso 1 calc R .
H12B H 0.1114(5) 0.4828(4) 0.1764(3) 0.050 Uiso 1 calc R .
C13 C 0.2031(5) -0.2500(4) 0.1925(3) 0.0403(12) Uani 1 d . .
H13A H 0.2793(5) -0.2795(4) 0.1650(3) 0.048 Uiso 1 calc R .
H13B H 0.2114(5) -0.2751(4) 0.2483(3) 0.048 Uiso 1 calc R .
C14 C 0.0277(4) -0.0714(4) 0.2107(3) 0.0312(10) Uani 1 d . .
H14A H 0.0310(4) -0.0916(4) 0.2671(3) 0.037 Uiso 1 calc R .
H14B H -0.0017(4) 0.0075(4) 0.1940(3) 0.037 Uiso 1 calc R .
C15 C 0.1458(5) -0.0779(4) 0.0616(3) 0.0348(11) Uani 1 d . .
H15A H 0.1216(5) 0.0008(4) 0.0386(3) 0.042 Uiso 1 calc R .
H15B H 0.2194(5) -0.1016(4) 0.0292(3) 0.042 Uiso 1 calc R .
C16 C -0.0723(5) -0.1058(4) 0.1089(3) 0.0378(11) Uani 1 d . .
H16A H -0.0923(5) -0.0256(4) 0.0905(3) 0.045 Uiso 1 calc R .
H16B H -0.1424(5) -0.1398(4) 0.1006(3) 0.045 Uiso 1 calc R .
C17 C 0.0771(5) -0.2610(4) 0.0931(3) 0.0425(12) Uani 1 d . .
H17A H 0.0123(5) -0.3007(4) 0.0845(3) 0.051 Uiso 1 calc R .
H17B H 0.1558(5) -0.2833(4) 0.0642(3) 0.051 Uiso 1 calc R .
C18 C -0.0231(5) -0.2560(4) 0.2198(3) 0.0421(12) Uani 1 d . .
H18A H -0.0114(5) -0.2752(4) 0.2751(3) 0.051 Uiso 1 calc R .
H18B H -0.0910(5) -0.2954(4) 0.2150(3) 0.051 Uiso 1 calc R .
C19 C 0.6472(4) 0.3245(4) 0.2386(3) 0.0292(10) Uani 1 d . .
C20 C 0.6421(4) 0.3067(4) 0.1655(3) 0.0375(11) Uani 1 d . .
H20A H 0.6075(4) 0.3652(4) 0.1267(3) 0.045 Uiso 1 calc R .
C21 C 0.6859(5) 0.2062(5) 0.1479(4) 0.0479(14) Uani 1 d . .
H21A H 0.6781(5) 0.1976(5) 0.0988(4) 0.057 Uiso 1 calc R .
C22 C 0.7415(5) 0.1185(5) 0.2040(4) 0.051(2) Uani 1 d . .
H22A H 0.7701(5) 0.0502(5) 0.1933(4) 0.062 Uiso 1 calc R .
C23 C 0.7536(5) 0.1340(5) 0.2757(4) 0.0466(13) Uani 1 d . .
H23A H 0.7928(5) 0.0767(5) 0.3132(4) 0.056 Uiso 1 calc R .
C24 C 0.7075(4) 0.2347(4) 0.2918(3) 0.0372(11) Uani 1 d . .
H24A H 0.7171(4) 0.2430(4) 0.3407(3) 0.045 Uiso 1 calc R .
C25 C 0.4422(4) 0.4172(4) 0.3138(2) 0.0271(10) Uani 1 d . .
C26 C 0.3523(4) 0.5062(4) 0.3214(3) 0.0318(10) Uani 1 d . .
H26A H 0.3731(4) 0.5780(4) 0.2971(3) 0.038 Uiso 1 calc R .
C27 C 0.2335(4) 0.4943(4) 0.3632(3) 0.0367(11) Uani 1 d . .
H27A H 0.1765(4) 0.5569(4) 0.3659(3) 0.044 Uiso 1 calc R .
C28 C 0.2004(4) 0.3874(4) 0.4012(3) 0.0364(12) Uani 1 d . .
H28A H 0.1212(4) 0.3774(4) 0.4297(3) 0.044 Uiso 1 calc R .
C29 C 0.2872(5) 0.2972(4) 0.3957(3) 0.0377(12) Uani 1 d . .
H29A H 0.2667(5) 0.2255(4) 0.4208(3) 0.045 Uiso 1 calc R .
C30 C 0.4057(4) 0.3120(4) 0.3527(3) 0.0336(11) Uani 1 d . .
H30A H 0.4625(4) 0.2493(4) 0.3500(3) 0.040 Uiso 1 calc R .
C31 C 0.5648(4) 0.5460(4) 0.1893(3) 0.0291(10) Uani 1 d . .
C32 C 0.6243(5) 0.6421(4) 0.1740(3) 0.0362(11) Uani 1 d . .
H32A H 0.6816(5) 0.6443(4) 0.2075(3) 0.043 Uiso 1 calc R .
C33 C 0.6024(5) 0.7344(4) 0.1114(3) 0.0475(14) Uani 1 d . .
H33A H 0.6431(5) 0.7973(4) 0.1043(3) 0.057 Uiso 1 calc R .
C34 C 0.5201(5) 0.7332(5) 0.0593(3) 0.0510(15) Uani 1 d . .
H34A H 0.5052(5) 0.7948(5) 0.0169(3) 0.061 Uiso 1 calc R .
C35 C 0.4613(5) 0.6409(5) 0.0710(3) 0.0461(14) Uani 1 d . .
H35A H 0.4074(5) 0.6387(5) 0.0355(3) 0.055 Uiso 1 calc R .
C36 C 0.4807(4) 0.5501(4) 0.1350(3) 0.0359(11) Uani 1 d . .
H36A H 0.4364(4) 0.4893(4) 0.1425(3) 0.043 Uiso 1 calc R .
C37 C 0.6741(4) 0.4654(4) 0.3218(3) 0.0280(10) Uani 1 d . .
C38 C 0.8040(4) 0.4652(4) 0.2993(3) 0.0350(11) Uani 1 d . .
H38A H 0.8376(4) 0.4448(4) 0.2536(3) 0.042 Uiso 1 calc R .
C39 C 0.8856(5) 0.4939(4) 0.3418(3) 0.0390(12) Uani 1 d . .
H39A H 0.9715(5) 0.4934(4) 0.3243(3) 0.047 Uiso 1 calc R .
C40 C 0.8375(5) 0.5232(5) 0.4104(3) 0.0449(13) Uani 1 d . .
H40A H 0.8910(5) 0.5428(5) 0.4393(3) 0.054 Uiso 1 calc R .
C41 C 0.7107(5) 0.5233(5) 0.4357(3) 0.0468(13) Uani 1 d . .
H41A H 0.6782(5) 0.5428(5) 0.4818(3) 0.056 Uiso 1 calc R .
C42 C 0.6301(4) 0.4940(4) 0.3918(3) 0.0352(11) Uani 1 d . .
H42A H 0.5445(4) 0.4936(4) 0.4100(3) 0.042 Uiso 1 calc R .
B1 B 0.5834(5) 0.4380(4) 0.2653(3) 0.0282(11) Uani 1 d . .

loop_
_atom_type_symbol
_atom_type_description
_atom_type_scat_dispersion_real
_atom_type_scat_dispersion_imag
_atom_type_scat_source
C C 0.0181 0.0091 'International Tables Vol C Tables 4.2.6.8 and 6.1.1.4'
H H 0.0000 0.0000 'International Tables Vol C Tables 4.2.6.8 and 6.1.1.4'
B B 0.0090 0.0039 'International Tables Vol C Tables 4.2.6.8 and 6.1.1.4'
N N 0.0311 0.0180 'International Tables Vol C Tables 4.2.6.8 and 6.1.1.4'
O O 0.0492 0.0322 'International Tables Vol C Tables 4.2.6.8 and 6.1.1.4'
P P 0.2955 0.4335 'International Tables Vol C Tables 4.2.6.8 and 6.1.1.4'
Ni Ni -3.0029 0.5091 'International Tables Vol C Tables 4.2.6.8 and 6.1.1.4'

loop_
_geom_angle_atom_site_label_1
_geom_angle_atom_site_label_2
_geom_angle_atom_site_label_3
_geom_angle
_geom_angle_site_symmetry_1
_geom_angle_site_symmetry_3
_geom_angle_publ_flag
N10 Ni1 P1 108.29(15) . . ?
N10 Ni1 P3 121.93(15) . . ?
P1 Ni1 P3 103.65(6) . . ?
N10 Ni1 P2 113.12(15) . . ?
P1 Ni1 P2 107.79(6) . . ?
P3 Ni1 P2 100.97(5) . . ?
C3 P1 C1 98.4(2) . . ?
C3 P1 C2 98.2(2) . . ?
C1 P1 C2 98.0(2) . . ?
C3 P1 Ni1 116.6(2) . . ?
C1 P1 Ni1 122.1(2) . . ?
C2 P1 Ni1 118.9(2) . . ?
C9 P2 C8 97.6(2) . . ?
C9 P2 C7 97.6(2) . . ?
C8 P2 C7 97.7(2) . . ?
C9 P2 Ni1 115.8(2) . . ?
C8 P2 Ni1 126.0(2) . . ?
C7 P2 Ni1 116.9(2) . . ?
C13 P3 C15 98.0(2) . . ?
C13 P3 C14 97.5(2) . . ?
C15 P3 C14 98.2(2) . . ?
C13 P3 Ni1 124.0(2) . . ?
C15 P3 Ni1 114.7(2) . . ?
C14 P3 Ni1 119.5(2) . . ?
O5 O3 O4 83.6(12) . . ?
O3 O4 O5 46.0(8) . . ?
O3 O5 O4 50.4(9) . . ?
C3 N1 C6 111.2(4) . . ?
C3 N1 C5 110.5(4) . . ?
C6 N1 C5 108.2(4) . . ?
C5 N2 C4 109.1(4) . . ?
C5 N2 C2 112.0(4) . . ?
C4 N2 C2 111.2(4) . . ?
C4 N3 C6 108.3(4) . . ?
C4 N3 C1 110.7(4) . . ?
C6 N3 C1 110.4(4) . . ?
C9 N4 C12 110.4(4) . . ?
C9 N4 C11 111.6(4) . . ?
C12 N4 C11 108.7(4) . . ?
C7 N5 C10 111.3(4) . . ?
C7 N5 C11 111.1(4) . . ?
C10 N5 C11 108.3(4) . . ?
C8 N6 C10 111.8(4) . . ?
C8 N6 C12 111.6(4) . . ?
C10 N6 C12 108.6(4) . . ?
C16 N7 C14 111.1(4) . . ?
C16 N7 C18 108.4(4) . . ?
C14 N7 C18 111.0(4) . . ?
C15 N8 C16 110.8(4) . . ?
C15 N8 C17 110.6(4) . . ?
C16 N8 C17 108.2(4) . . ?
C18 N9 C17 108.6(4) . . ?
C18 N9 C13 110.8(4) . . ?
C17 N9 C13 111.3(4) . . ?
O1 N10 Ni1 171.5(4) . . ?
N3 C1 P1 112.1(3) . . ?
N2 C2 P1 111.0(3) . . ?
N1 C3 P1 112.5(3) . . ?
N2 C4 N3 114.2(4) . . ?
N2 C5 N1 114.8(4) . . ?
N1 C6 N3 114.9(4) . . ?
N5 C7 P2 112.6(3) . . ?
N6 C8 P2 111.6(3) . . ?
N4 C9 P2 112.7(3) . . ?
N6 C10 N5 114.4(4) . . ?
N4 C11 N5 113.7(4) . . ?
N6 C12 N4 114.0(4) . . ?
N9 C13 P3 112.3(3) . . ?
N7 C14 P3 112.1(3) . . ?
N8 C15 P3 113.1(3) . . ?
N7 C16 N8 114.8(4) . . ?
N9 C17 N8 114.3(4) . . ?
N9 C18 N7 114.5(4) . . ?
C20 C19 C24 114.5(4) . . ?
C20 C19 B1 125.0(4) . . ?
C24 C19 B1 120.4(4) . . ?
C21 C20 C19 123.3(5) . . ?
C20 C21 C22 119.6(5) . . ?
C23 C22 C21 119.0(5) . . ?
C22 C23 C24 120.0(5) . . ?
C23 C24 C19 123.4(5) . . ?
C26 C25 C30 115.1(4) . . ?
C26 C25 B1 121.1(4) . . ?
C30 C25 B1 123.8(4) . . ?
C27 C26 C25 123.9(5) . . ?
C26 C27 C28 119.3(5) . . ?
C29 C28 C27 118.5(4) . . ?
C28 C29 C30 120.8(5) . . ?
C29 C30 C25 122.4(5) . . ?
C32 C31 C36 114.3(4) . . ?
C32 C31 B1 124.3(4) . . ?
C36 C31 B1 121.3(4) . . ?
C31 C32 C33 123.2(5) . . ?
C34 C33 C32 120.0(5) . . ?
C35 C34 C33 119.0(5) . . ?
C34 C35 C36 120.7(5) . . ?
C35 C36 C31 122.7(5) . . ?
C42 C37 C38 115.6(4) . . ?
C42 C37 B1 124.4(4) . . ?
C38 C37 B1 120.0(4) . . ?
C39 C38 C37 123.2(5) . . ?
C40 C39 C38 119.2(5) . . ?
C41 C40 C39 119.9(5) . . ?
C40 C41 C42 119.9(5) . . ?
C37 C42 C41 122.2(5) . . ?
C31 B1 C37 109.1(4) . . ?
C31 B1 C25 107.5(4) . . ?
C37 B1 C25 109.7(4) . . ?
C31 B1 C19 111.9(4) . . ?
C37 B1 C19 109.5(4) . . ?
C25 B1 C19 109.2(4) . . ?

loop_
_geom_bond_atom_site_label_1
_geom_bond_atom_site_label_2
_geom_bond_distance
_geom_bond_site_symmetry_2
_geom_bond_publ_flag
Ni1 N10 1.652(4) . ?
Ni1 P1 2.2080(15) . ?
Ni1 P3 2.2258(15) . ?
Ni1 P2 2.251(2) . ?
P1 C3 1.838(5) . ?
P1 C1 1.842(5) . ?
P1 C2 1.851(5) . ?
P2 C9 1.846(5) . ?
P2 C8 1.851(5) . ?
P2 C7 1.854(5) . ?
P3 C13 1.832(5) . ?
P3 C15 1.839(4) . ?
P3 C14 1.852(5) . ?
O1 N10 1.161(5) . ?
O3 O5 1.29(2) . ?
O3 O4 1.377(11) . ?
O4 O5 1.78(2) . ?
N1 C3 1.462(6) . ?
N1 C6 1.457(7) . ?
N1 C5 1.461(7) . ?
N2 C5 1.452(7) . ?
N2 C4 1.455(7) . ?
N2 C2 1.466(6) . ?
N3 C4 1.471(7) . ?
N3 C6 1.475(7) . ?
N3 C1 1.479(6) . ?
N4 C9 1.463(6) . ?
N4 C12 1.469(7) . ?
N4 C11 1.471(6) . ?
N5 C7 1.455(6) . ?
N5 C10 1.460(7) . ?
N5 C11 1.477(6) . ?
N6 C8 1.460(6) . ?
N6 C10 1.463(6) . ?
N6 C12 1.462(7) . ?
N7 C16 1.460(6) . ?
N7 C14 1.466(6) . ?
N7 C18 1.473(7) . ?
N8 C15 1.460(6) . ?
N8 C16 1.473(6) . ?
N8 C17 1.477(7) . ?
N9 C18 1.454(7) . ?
N9 C17 1.463(7) . ?
N9 C13 1.484(6) . ?
C19 C20 1.397(7) . ?
C19 C24 1.397(7) . ?
C19 B1 1.653(7) . ?
C20 C21 1.387(7) . ?
C21 C22 1.389(8) . ?
C22 C23 1.376(8) . ?
C23 C24 1.382(7) . ?
C25 C26 1.388(7) . ?
C25 C30 1.394(7) . ?
C25 B1 1.650(6) . ?
C26 C27 1.386(7) . ?
C27 C28 1.398(7) . ?
C28 C29 1.373(7) . ?
C29 C30 1.395(7) . ?
C31 C32 1.395(7) . ?
C31 C36 1.407(6) . ?
C31 B1 1.636(7) . ?
C32 C33 1.382(7) . ?
C33 C34 1.381(8) . ?
C34 C35 1.356(8) . ?
C35 C36 1.383(7) . ?
C37 C42 1.394(7) . ?
C37 C38 1.395(7) . ?
C37 B1 1.639(6) . ?
C38 C39 1.389(7) . ?
C39 C40 1.384(7) . ?
C40 C41 1.371(8) . ?
C41 C42 1.403(7) . ?
